data_1551547
loop_
_publ_author_name
'YOSHIDA, Kosuke'
'MITSUHASHI, Ryoji'
'MIKURIYA, Masahiro'
'SAKIYAMA, Hiroshi'

_publ_section_title
;
 Crystal Structure of a Mononuclear Iron(III) Complex,
 Chloridopentakis(dimethylsulfoxide-\k&lt;i&gt;O&lt;/i&gt;)iron(III)
 Bis(tetraphenylborate)
;
_journal_issue 0
_journal_name_full 'X-ray Structure Analysis Online'
_journal_page_first 1
_journal_paper_doi 10.2116/xraystruct.34.1
_journal_volume 34
_journal_year 2018
_chemical_formula_moiety 'C10 H30 Cl Fe O5 S5, 2(B C48 H40)'
_chemical_formula_sum 'C58 H70 B2 Cl Fe O5 S5'
_chemical_formula_weight 1120.36
_space_group_crystal_system monoclinic
_space_group_IT_number 14
_space_group_name_Hall '-P 2yn'
_space_group_name_H-M_alt 'P 1 21/n 1'
_symmetry_space_group_name_Hall '-P 2yn'
_symmetry_space_group_name_H-M 'P 1 21/n 1'
_atom_sites_solution_hydrogens geom
_audit_creation_method SHELXL-2014/7
_cell_angle_alpha 90
_cell_angle_beta 94.512(2)
_cell_angle_gamma 90
_cell_formula_units_Z 2
_cell_length_a 10.4961(16)
_cell_length_b 14.260(2)
_cell_length_c 19.166(3)
_cell_measurement_reflns_used 1502
_cell_measurement_temperature 90(2)
_cell_measurement_theta_max 21.28
_cell_measurement_theta_min 2.29
_cell_volume 2859.8(7)
_computing_cell_refinement 'Bruker SAINT'
_computing_data_collection 'Bruker APEX2'
_computing_data_reduction 'Bruker SAINT'
_computing_molecular_graphics 'Yadokari-XG 2009 (Wakita,Nemoto et al., 2009)'
_computing_publication_material 'SHELXL-2016/6 (Sheldrick, 2016)'
_computing_structure_refinement 'SHELXL-2016/6 (Sheldrick, 2016)'
_computing_structure_solution 'SHELXT 2014/5 (Sheldrick, 2014)'
_diffrn_ambient_temperature 90(2)
_diffrn_measured_fraction_theta_full 0.999
_diffrn_measured_fraction_theta_max 0.999
_diffrn_measurement_device_type 'Bruker APEX CCD'
_diffrn_measurement_method '\f and \w scans'
_diffrn_radiation_type MoK\a
_diffrn_radiation_wavelength 0.71073
_diffrn_reflns_av_R_equivalents 0.0627
_diffrn_reflns_av_unetI/netI 0.0873
_diffrn_reflns_Laue_measured_fraction_full 0.999
_diffrn_reflns_Laue_measured_fraction_max 0.999
_diffrn_reflns_limit_h_max 13
_diffrn_reflns_limit_h_min -13
_diffrn_reflns_limit_k_max 18
_diffrn_reflns_limit_k_min -9
_diffrn_reflns_limit_l_max 23
_diffrn_reflns_limit_l_min -24
_diffrn_reflns_number 17990
_diffrn_reflns_point_group_measured_fraction_full 0.999
_diffrn_reflns_point_group_measured_fraction_max 0.999
_diffrn_reflns_theta_full 25.242
_diffrn_reflns_theta_max 27.493
_diffrn_reflns_theta_min 1.782
_exptl_absorpt_coefficient_mu 0.540
_exptl_absorpt_correction_T_max 0.881
_exptl_absorpt_correction_T_min 0.813
_exptl_absorpt_correction_type multi-scan
_exptl_absorpt_process_details SADABS
_exptl_crystal_colour red
_exptl_crystal_density_diffrn 1.301
_exptl_crystal_description block
_exptl_crystal_F_000 1182
_exptl_crystal_size_max 0.400
_exptl_crystal_size_mid 0.300
_exptl_crystal_size_min 0.240
_refine_diff_density_max 1.376
_refine_diff_density_min -0.438
_refine_diff_density_rms 0.094
_refine_ls_extinction_method none
_refine_ls_goodness_of_fit_ref 1.053
_refine_ls_hydrogen_treatment constr
_refine_ls_matrix_type full
_refine_ls_number_parameters 376
_refine_ls_number_reflns 6552
_refine_ls_number_restraints 3
_refine_ls_restrained_S_all 1.055
_refine_ls_R_factor_all 0.1749
_refine_ls_R_factor_gt 0.1149
_refine_ls_shift/su_max 0.000
_refine_ls_shift/su_mean 0.000
_refine_ls_structure_factor_coef Fsqd
_refine_ls_weighting_details 'w=1/[\s^2^(Fo^2^)+(0.0933P)^2^+12.2874P] where P=(Fo^2^+2Fc^2^)/3'
_refine_ls_weighting_scheme calc
_refine_ls_wR_factor_gt 0.2605
_refine_ls_wR_factor_ref 0.2930
_reflns_Friedel_coverage 0.000
_reflns_number_gt 3905
_reflns_number_total 6552
_reflns_threshold_expression 'I > 2\s(I)'
_cod_data_source_file 34_1_1.txt
_cod_data_source_block HS08051m_0m
_cod_database_code 1551547
_shelx_shelxl_version_number 2014/7
_shelx_space_group_comment
;
The symmetry employed for this shelxl refinement is uniquely defined
by the following loop, which should always be used as a source of
symmetry information in preference to the above space-group names.
They are only intended as comments.
;
_shelx_estimated_absorpt_t_min 0.813
_shelx_estimated_absorpt_t_max 0.881

loop_
_space_group_symop_operation_xyz
'x, y, z'
'-x+1/2, y+1/2, -z+1/2'
'-x, -y, -z'
'x-1/2, -y-1/2, z-1/2'

loop_
_atom_site_label
_atom_site_type_symbol
_atom_site_fract_x
_atom_site_fract_y
_atom_site_fract_z
_atom_site_U_iso_or_equiv
_atom_site_adp_type
_atom_site_occupancy
_atom_site_site_symmetry_order
_atom_site_calc_flag
_atom_site_refinement_flags_posn
_atom_site_refinement_flags_adp
_atom_site_refinement_flags_occupancy
_atom_site_disorder_assembly
_atom_site_disorder_group
Fe1 Fe 0.4260(2) 0.50343(12) 0.50403(9) 0.0419(5) Uani 0.5 1 d . . P A -1
Cl1 Cl 0.6368(3) 0.4524(2) 0.49833(16) 0.0440(7) Uani 0.5 1 d . . P A -1
O1 O 0.4455(8) 0.5164(5) 0.6089(4) 0.0425(19) Uani 0.5 1 d . . P A -1
S1 S 0.5649(3) 0.4954(2) 0.65692(15) 0.0396(7) Uani 0.5 1 d D . P A -1
C1 C 0.6341(15) 0.6153(16) 0.6715(8) 0.083(7) Uani 0.5 1 d . . P A -1
H1 H 0.7130 0.6111 0.7022 0.125 Uiso 0.5 1 calc R U P A -1
H1A H 0.6531 0.6425 0.6265 0.125 Uiso 0.5 1 calc R U P A -1
H1B H 0.5725 0.6552 0.6933 0.125 Uiso 0.5 1 calc R U P A -1
C2 C 0.511(2) 0.4824(12) 0.7414(6) 0.081(8) Uani 0.5 1 d D . P A -1
H2 H 0.5838 0.4687 0.7750 0.122 Uiso 0.5 1 calc R U P A -1
H2A H 0.4698 0.5406 0.7549 0.122 Uiso 0.5 1 calc R U P A -1
H2B H 0.4494 0.4307 0.7411 0.122 Uiso 0.5 1 calc R U P A -1
O2 O 0.3612(8) 0.3697(5) 0.5159(4) 0.044(2) Uani 0.5 1 d . . P A -1
S2 S 0.4170(4) 0.3056(3) 0.5746(2) 0.0324(8) Uani 0.5 1 d . . P A -1
C3 C 0.4957(19) 0.2151(15) 0.5314(9) 0.047(4) Uani 0.5 1 d . . P A -1
H3 H 0.5342 0.1709 0.5661 0.070 Uiso 0.5 1 calc R U P A -1
H3A H 0.4338 0.1820 0.4993 0.070 Uiso 0.5 1 calc R U P A -1
H3B H 0.5627 0.2424 0.5049 0.070 Uiso 0.5 1 calc R U P A -1
C4 C 0.2860(12) 0.2407(11) 0.5977(7) 0.056(4) Uani 0.5 1 d . . P A -1
H4 H 0.3134 0.1971 0.6355 0.085 Uiso 0.5 1 calc R U P A -1
H4A H 0.2209 0.2832 0.6137 0.085 Uiso 0.5 1 calc R U P A -1
H4B H 0.2501 0.2052 0.5570 0.085 Uiso 0.5 1 calc R U P A -1
O3 O 0.4787(9) 0.6374(5) 0.4954(5) 0.055(2) Uani 0.5 1 d . . P A -1
S3 S 0.5232(5) 0.6841(3) 0.4340(3) 0.0569(12) Uani 0.5 1 d D . P A -1
C5 C 0.681(2) 0.6958(18) 0.465(2) 0.27(3) Uani 0.5 1 d D . P A -1
H5 H 0.7293 0.7269 0.4302 0.411 Uiso 0.5 1 calc R U P A -1
H5A H 0.6864 0.7334 0.5084 0.411 Uiso 0.5 1 calc R U P A -1
H5B H 0.7180 0.6336 0.4757 0.411 Uiso 0.5 1 calc R U P A -1
C6 C 0.502(4) 0.8002(19) 0.4443(14) 0.125(14) Uani 0.5 1 d . . P A -1
H6 H 0.5312 0.8336 0.4037 0.188 Uiso 0.5 1 calc R U P A -1
H6A H 0.4113 0.8133 0.4481 0.188 Uiso 0.5 1 calc R U P A -1
H6B H 0.5516 0.8213 0.4869 0.188 Uiso 0.5 1 calc R U P A -1
O4 O 0.3905(9) 0.4942(6) 0.4009(4) 0.057(3) Uani 0.5 1 d . . P A -1
S4 S 0.4537(4) 0.4280(3) 0.3497(2) 0.0826(16) Uani 0.5 1 d D . P A -1
C7 C 0.528(2) 0.500(2) 0.2928(17) 0.160(16) Uani 0.5 1 d . . P A -1
H7 H 0.5699 0.4618 0.2589 0.240 Uiso 0.5 1 calc R U P A -1
H7A H 0.4641 0.5408 0.2679 0.240 Uiso 0.5 1 calc R U P A -1
H7B H 0.5919 0.5389 0.3193 0.240 Uiso 0.5 1 calc R U P A -1
C8 C 0.3184(16) 0.3918(13) 0.2988(11) 0.081(5) Uani 0.5 1 d D . P A -1
H8 H 0.3433 0.3482 0.2627 0.122 Uiso 0.5 1 calc R U P A -1
H8A H 0.2597 0.3603 0.3285 0.122 Uiso 0.5 1 calc R U P A -1
H8B H 0.2759 0.4465 0.2764 0.122 Uiso 0.5 1 calc R U P A -1
O5 O 0.2446(8) 0.5428(5) 0.5071(5) 0.050(2) Uani 0.5 1 d . . P A -1
S5 S 0.1287(4) 0.4843(3) 0.5302(2) 0.0714(12) Uani 0.5 1 d . . P A -1
C9 C 0.071(2) 0.4189(15) 0.4556(10) 0.088(6) Uani 0.5 1 d . . P A -1
H9 H -0.0019 0.3807 0.4672 0.132 Uiso 0.5 1 calc R U P A -1
H9A H 0.0444 0.4620 0.4174 0.132 Uiso 0.5 1 calc R U P A -1
H9B H 0.1392 0.3779 0.4411 0.132 Uiso 0.5 1 calc R U P A -1
C10 C 0.003(2) 0.5682(19) 0.5238(16) 0.129(12) Uani 0.5 1 d . . P A -1
H10 H -0.0761 0.5389 0.5372 0.194 Uiso 0.5 1 calc R U P A -1
H10A H 0.0253 0.6210 0.5551 0.194 Uiso 0.5 1 calc R U P A -1
H10B H -0.0099 0.5909 0.4755 0.194 Uiso 0.5 1 calc R U P A -1
B1 B 0.9830(6) 0.5799(4) 0.2012(3) 0.0311(13) Uani 1 1 d . . . . .
C11 C 1.1041(3) 0.5833(2) 0.14777(15) 0.0291(11) Uani 1 1 d G . . . .
C12 C 1.0909(3) 0.5248(2) 0.08969(17) 0.0324(12) Uani 1 1 d G . . . .
H12 H 1.0163 0.4874 0.0814 0.039 Uiso 1 1 calc R U . . .
C13 C 1.1868(3) 0.5209(2) 0.04373(15) 0.0331(12) Uani 1 1 d G . . . .
H13 H 1.1778 0.4808 0.0040 0.040 Uiso 1 1 calc R U . . .
C14 C 1.2959(3) 0.5756(3) 0.05585(18) 0.0400(14) Uani 1 1 d G . . . .
H14 H 1.3615 0.5729 0.0244 0.048 Uiso 1 1 calc R U . . .
C15 C 1.3091(3) 0.6341(3) 0.1139(2) 0.0565(19) Uani 1 1 d G . . . .
H15 H 1.3837 0.6715 0.1222 0.068 Uiso 1 1 calc R U . . .
C16 C 1.2132(3) 0.6380(3) 0.15990(17) 0.0488(17) Uani 1 1 d G . . . .
H16 H 1.2223 0.6781 0.1996 0.059 Uiso 1 1 calc R U . . .
C17 C 0.8490(2) 0.6034(2) 0.14952(15) 0.0299(11) Uani 1 1 d G . . . .
C18 C 0.7450(3) 0.54274(19) 0.14369(16) 0.0344(12) Uani 1 1 d G . . . .
H18 H 0.7467 0.4866 0.1704 0.041 Uiso 1 1 calc R U . . .
C19 C 0.6386(3) 0.5643(2) 0.09880(18) 0.0388(13) Uani 1 1 d G . . . .
H19 H 0.5675 0.5229 0.0948 0.047 Uiso 1 1 calc R U . . .
C20 C 0.6361(3) 0.6465(3) 0.05974(16) 0.0393(14) Uani 1 1 d G . . . .
H20 H 0.5634 0.6613 0.0291 0.047 Uiso 1 1 calc R U . . .
C21 C 0.7401(3) 0.7071(2) 0.06557(16) 0.0365(13) Uani 1 1 d G . . . .
H21 H 0.7384 0.7633 0.0389 0.044 Uiso 1 1 calc R U . . .
C22 C 0.8466(3) 0.6856(2) 0.11046(17) 0.0336(12) Uani 1 1 d G . . . .
H22 H 0.9176 0.7270 0.1144 0.040 Uiso 1 1 calc R U . . .
C23 C 1.0061(4) 0.6566(2) 0.26708(17) 0.0377(13) Uani 1 1 d G . . . .
C24 C 0.9304(4) 0.7355(3) 0.27401(19) 0.0527(18) Uani 1 1 d G . . . .
H24 H 0.8578 0.7459 0.2421 0.063 Uiso 1 1 calc R U . . .
C25 C 0.9608(6) 0.7992(3) 0.3276(2) 0.085(3) Uani 1 1 d G . . . .
H25 H 0.9090 0.8532 0.3323 0.102 Uiso 1 1 calc R U . . .
C26 C 1.0670(6) 0.7841(3) 0.3743(2) 0.097(3) Uani 1 1 d G . . . .
H26 H 1.0878 0.8277 0.4109 0.116 Uiso 1 1 calc R U . . .
C27 C 1.1427(5) 0.7052(4) 0.3674(2) 0.092(3) Uani 1 1 d G . . . .
H27 H 1.2153 0.6949 0.3992 0.111 Uiso 1 1 calc R U . . .
C28 C 1.1123(4) 0.6415(3) 0.3138(2) 0.065(2) Uani 1 1 d G . . . .
H28 H 1.1641 0.5876 0.3090 0.078 Uiso 1 1 calc R U . . .
C29 C 0.9702(3) 0.47263(19) 0.23776(18) 0.0370(13) Uani 1 1 d G . . . .
C30 C 0.8762(3) 0.4613(2) 0.28425(19) 0.0410(13) Uani 1 1 d G . . . .
H30 H 0.8269 0.5136 0.2969 0.049 Uiso 1 1 calc R U . . .
C31 C 0.8544(3) 0.3733(3) 0.31227(18) 0.0459(15) Uani 1 1 d G . . . .
H31 H 0.7901 0.3656 0.3440 0.055 Uiso 1 1 calc R U . . .
C32 C 0.9265(4) 0.2968(2) 0.2938(2) 0.0452(15) Uani 1 1 d G . . . .
H32 H 0.9116 0.2367 0.3130 0.054 Uiso 1 1 calc R U . . .
C33 C 1.0205(4) 0.3082(2) 0.2473(2) 0.0474(15) Uani 1 1 d G . . . .
H33 H 1.0699 0.2559 0.2347 0.057 Uiso 1 1 calc R U . . .
C34 C 1.0424(3) 0.3961(2) 0.21929(17) 0.0409(14) Uani 1 1 d G . . . .
H34 H 1.1066 0.4039 0.1875 0.049 Uiso 1 1 calc R U . . .

loop_
_atom_site_aniso_label
_atom_site_aniso_U_11
_atom_site_aniso_U_22
_atom_site_aniso_U_33
_atom_site_aniso_U_23
_atom_site_aniso_U_13
_atom_site_aniso_U_12
Fe1 0.0577(11) 0.0201(8) 0.0432(10) -0.0003(7) -0.0259(8) 0.0033(8)
Cl1 0.0459(18) 0.0395(17) 0.0442(17) 0.0070(13) -0.0126(14) -0.0046(15)
O1 0.049(5) 0.030(4) 0.044(4) -0.001(3) -0.018(4) 0.008(3)
S1 0.0396(16) 0.0364(16) 0.0399(16) 0.0030(12) -0.0150(13) 0.0052(13)
C1 0.040(9) 0.158(19) 0.046(9) 0.024(10) -0.035(7) -0.031(10)
C2 0.17(2) 0.039(8) 0.030(7) 0.000(6) -0.021(9) 0.046(11)
O2 0.047(5) 0.032(4) 0.049(5) -0.004(4) -0.017(4) -0.004(4)
S2 0.0337(19) 0.0229(15) 0.0404(18) -0.0036(12) 0.0013(17) 0.0009(16)
C3 0.063(10) 0.048(11) 0.029(8) 0.006(7) 0.006(7) 0.014(7)
C4 0.042(7) 0.078(10) 0.050(8) -0.005(7) 0.013(6) -0.017(7)
O3 0.085(7) 0.027(4) 0.051(5) 0.013(4) -0.012(5) -0.006(4)
S3 0.066(3) 0.041(2) 0.065(3) -0.0109(18) 0.013(3) -0.004(2)
C5 0.31(5) 0.077(17) 0.41(6) 0.15(3) -0.15(5) -0.05(2)
C6 0.25(3) 0.047(11) 0.10(2) 0.027(14) 0.10(2) 0.059(15)
O4 0.087(7) 0.043(5) 0.035(5) -0.008(4) -0.028(4) 0.024(5)
S4 0.091(3) 0.066(3) 0.081(3) -0.044(2) -0.058(2) 0.050(2)
C7 0.097(17) 0.18(3) 0.21(3) -0.13(3) 0.10(2) -0.108(19)
C8 0.081(14) 0.066(11) 0.095(16) -0.001(11) 0.002(12) 0.002(10)
O5 0.044(5) 0.032(4) 0.069(6) -0.003(4) -0.026(4) -0.005(4)
S5 0.066(2) 0.067(2) 0.075(3) -0.026(2) -0.031(2) 0.0213(19)
C9 0.107(16) 0.083(14) 0.069(11) -0.029(10) -0.029(12) -0.025(13)
C10 0.072(14) 0.13(2) 0.18(3) -0.072(19) -0.037(16) 0.060(15)
B1 0.028(3) 0.034(3) 0.030(3) 0.000(2) -0.005(2) 0.008(2)
C11 0.031(3) 0.027(2) 0.028(3) 0.000(2) -0.009(2) 0.009(2)
C12 0.034(3) 0.027(3) 0.035(3) -0.003(2) -0.005(2) -0.001(2)
C13 0.038(3) 0.027(3) 0.033(3) -0.006(2) -0.006(2) 0.002(2)
C14 0.022(3) 0.051(3) 0.048(3) -0.015(3) 0.003(2) 0.002(2)
C15 0.027(3) 0.069(4) 0.073(5) -0.037(4) -0.002(3) -0.008(3)
C16 0.030(3) 0.069(4) 0.045(3) -0.030(3) -0.010(3) -0.002(3)
C17 0.030(3) 0.037(3) 0.022(2) 0.000(2) 0.002(2) 0.010(2)
C18 0.035(3) 0.041(3) 0.026(3) 0.000(2) 0.000(2) 0.010(2)
C19 0.030(3) 0.057(4) 0.029(3) -0.004(3) 0.002(2) 0.010(3)
C20 0.036(3) 0.060(4) 0.021(3) 0.002(2) 0.000(2) 0.019(3)
C21 0.042(3) 0.048(3) 0.019(2) 0.001(2) 0.000(2) 0.022(3)
C22 0.037(3) 0.042(3) 0.021(2) -0.001(2) 0.000(2) 0.014(2)
C23 0.047(3) 0.041(3) 0.024(3) 0.004(2) -0.003(2) 0.007(3)
C24 0.094(5) 0.042(3) 0.021(3) 0.006(2) -0.003(3) 0.013(3)
C25 0.182(10) 0.042(4) 0.031(3) 0.003(3) 0.007(5) 0.027(5)
C26 0.187(11) 0.077(6) 0.023(3) -0.011(4) -0.010(5) -0.029(6)
C27 0.122(8) 0.110(8) 0.038(4) -0.020(4) -0.036(4) 0.006(6)
C28 0.079(5) 0.071(5) 0.040(4) -0.004(3) -0.024(3) 0.003(4)
C29 0.034(3) 0.043(3) 0.032(3) 0.005(2) -0.011(2) 0.009(2)
C30 0.035(3) 0.043(3) 0.046(3) 0.008(3) 0.005(3) 0.009(3)
C31 0.039(3) 0.054(4) 0.044(3) 0.010(3) 0.003(3) -0.001(3)
C32 0.046(4) 0.048(3) 0.041(3) 0.013(3) -0.002(3) 0.005(3)
C33 0.051(4) 0.044(3) 0.048(3) 0.012(3) 0.005(3) 0.016(3)
C34 0.043(3) 0.040(3) 0.040(3) 0.015(3) 0.003(3) 0.015(3)

loop_
_atom_type_symbol
_atom_type_description
_atom_type_scat_dispersion_real
_atom_type_scat_dispersion_imag
_atom_type_scat_source
C C 0.0033 0.0016 'International Tables Vol C Tables 4.2.6.8 and 6.1.1.4'
H H 0.0000 0.0000 'International Tables Vol C Tables 4.2.6.8 and 6.1.1.4'
B B 0.0013 0.0007 'International Tables Vol C Tables 4.2.6.8 and 6.1.1.4'
O O 0.0106 0.0060 'International Tables Vol C Tables 4.2.6.8 and 6.1.1.4'
S S 0.1246 0.1234 'International Tables Vol C Tables 4.2.6.8 and 6.1.1.4'
Cl Cl 0.1484 0.1585 'International Tables Vol C Tables 4.2.6.8 and 6.1.1.4'
Fe Fe 0.3463 0.8444 'International Tables Vol C Tables 4.2.6.8 and 6.1.1.4'

loop_
_geom_angle_atom_site_label_1
_geom_angle_atom_site_label_2
_geom_angle_atom_site_label_3
_geom_angle
O4 Fe1 O5 86.8(4)
O4 Fe1 O3 90.7(4)
O5 Fe1 O3 90.2(4)
O4 Fe1 O1 174.9(4)
O5 Fe1 O1 88.1(4)
O3 Fe1 O1 89.3(3)
O4 Fe1 O2 90.6(4)
O5 Fe1 O2 86.1(3)
O3 Fe1 O2 176.0(4)
O1 Fe1 O2 89.0(3)
O4 Fe1 Cl1 92.1(3)
O5 Fe1 Cl1 178.0(2)
O3 Fe1 Cl1 91.4(3)
O1 Fe1 Cl1 93.0(2)
O2 Fe1 Cl1 92.3(3)
S1 O1 Fe1 126.8(5)
O1 S1 C2 105.4(7)
O1 S1 C1 101.6(6)
C2 S1 C1 96.2(9)
S1 C1 H1 109.5
S1 C1 H1A 109.5
H1 C1 H1A 109.5
S1 C1 H1B 109.5
H1 C1 H1B 109.5
H1A C1 H1B 109.5
S1 C2 H2 109.5
S1 C2 H2A 109.5
H2 C2 H2A 109.5
S1 C2 H2B 109.5
H2 C2 H2B 109.5
H2A C2 H2B 109.5
S2 O2 Fe1 121.9(4)
O2 S2 C4 103.9(6)
O2 S2 C3 104.9(6)
C4 S2 C3 98.0(8)
S2 C3 H3 109.5
S2 C3 H3A 109.5
H3 C3 H3A 109.5
S2 C3 H3B 109.5
H3 C3 H3B 109.5
H3A C3 H3B 109.5
S2 C4 H4 109.5
S2 C4 H4A 109.5
H4 C4 H4A 109.5
S2 C4 H4B 109.5
H4 C4 H4B 109.5
H4A C4 H4B 109.5
S3 O3 Fe1 127.6(6)
O3 S3 C6 107.4(9)
O3 S3 C5 97.0(14)
C6 S3 C5 89.7(17)
S3 C5 H5 109.5
S3 C5 H5A 109.5
H5 C5 H5A 109.5
S3 C5 H5B 109.5
H5 C5 H5B 109.5
H5A C5 H5B 109.5
S3 C6 H6 109.5
S3 C6 H6A 109.5
H6 C6 H6A 109.5
S3 C6 H6B 109.5
H6 C6 H6B 109.5
H6A C6 H6B 109.5
S4 O4 Fe1 128.0(5)
O4 S4 C7 105.9(9)
O4 S4 C8 99.5(8)
C7 S4 C8 102.2(13)
S4 C7 H7 109.5
S4 C7 H7A 109.5
H7 C7 H7A 109.5
S4 C7 H7B 109.5
H7 C7 H7B 109.5
H7A C7 H7B 109.5
S4 C8 H8 109.5
S4 C8 H8A 109.5
H8 C8 H8A 109.5
S4 C8 H8B 109.5
H8 C8 H8B 109.5
H8A C8 H8B 109.5
S5 O5 Fe1 128.6(5)
O5 S5 C9 106.0(9)
O5 S5 C10 102.1(11)
C9 S5 C10 95.4(12)
S5 C9 H9 109.5
S5 C9 H9A 109.5
H9 C9 H9A 109.5
S5 C9 H9B 109.5
H9 C9 H9B 109.5
H9A C9 H9B 109.5
S5 C10 H10 109.5
S5 C10 H10A 109.5
H10 C10 H10A 109.5
S5 C10 H10B 109.5
H10 C10 H10B 109.5
H10A C10 H10B 109.5
C23 B1 C17 112.2(4)
C23 B1 C29 106.9(4)
C17 B1 C29 109.4(4)
C23 B1 C11 111.5(4)
C17 B1 C11 105.6(4)
C29 B1 C11 111.3(4)
C12 C11 C16 120.0
C12 C11 B1 115.8(3)
C16 C11 B1 124.2(3)
C13 C12 C11 120.0
C13 C12 H12 120.0
C11 C12 H12 120.0
C12 C13 C14 120.0
C12 C13 H13 120.0
C14 C13 H13 120.0
C15 C14 C13 120.0
C15 C14 H14 120.0
C13 C14 H14 120.0
C14 C15 C16 120.0
C14 C15 H15 120.0
C16 C15 H15 120.0
C15 C16 C11 120.0
C15 C16 H16 120.0
C11 C16 H16 120.0
C18 C17 C22 120.0
C18 C17 B1 122.4(3)
C22 C17 B1 117.5(3)
C17 C18 C19 120.0
C17 C18 H18 120.0
C19 C18 H18 120.0
C20 C19 C18 120.0
C20 C19 H19 120.0
C18 C19 H19 120.0
C19 C20 C21 120.0
C19 C20 H20 120.0
C21 C20 H20 120.0
C22 C21 C20 120.0
C22 C21 H21 120.0
C20 C21 H21 120.0
C21 C22 C17 120.0
C21 C22 H22 120.0
C17 C22 H22 120.0
C24 C23 C28 120.0
C24 C23 B1 123.4(3)
C28 C23 B1 116.5(3)
C25 C24 C23 120.0
C25 C24 H24 120.0
C23 C24 H24 120.0
C24 C25 C26 120.0
C24 C25 H25 120.0
C26 C25 H25 120.0
C27 C26 C25 120.0
C27 C26 H26 120.0
C25 C26 H26 120.0
C26 C27 C28 120.0
C26 C27 H27 120.0
C28 C27 H27 120.0
C27 C28 C23 120.0
C27 C28 H28 120.0
C23 C28 H28 120.0
C30 C29 C34 120.0
C30 C29 B1 117.0(3)
C34 C29 B1 122.8(3)
C29 C30 C31 120.0
C29 C30 H30 120.0
C31 C30 H30 120.0
C32 C31 C30 120.0
C32 C31 H31 120.0
C30 C31 H31 120.0
C31 C32 C33 120.0
C31 C32 H32 120.0
C33 C32 H32 120.0
C32 C33 C34 120.0
C32 C33 H33 120.0
C34 C33 H33 120.0
C33 C34 C29 120.0
C33 C34 H34 120.0
C29 C34 H34 120.0

loop_
_geom_bond_atom_site_label_1
_geom_bond_atom_site_label_2
_geom_bond_distance
Fe1 O4 1.986(8)
Fe1 O5 1.991(9)
Fe1 O3 2.000(8)
Fe1 O1 2.013(8)
Fe1 O2 2.043(8)
Fe1 Cl1 2.340(5)
O1 S1 1.525(7)
S1 C2 1.767(14)
S1 C1 1.87(2)
C1 H1 0.9800
C1 H1A 0.9800
C1 H1B 0.9800
C2 H2 0.9800
C2 H2A 0.9800
C2 H2B 0.9800
O2 S2 1.529(9)
S2 C4 1.743(13)
S2 C3 1.77(2)
C3 H3 0.9800
C3 H3A 0.9800
C3 H3B 0.9800
C4 H4 0.9800
C4 H4A 0.9800
C4 H4B 0.9800
O3 S3 1.460(10)
S3 C6 1.68(3)
S3 C5 1.729(18)
C5 H5 0.9800
C5 H5A 0.9800
C5 H5B 0.9800
C6 H6 0.9800
C6 H6A 0.9800
C6 H6B 0.9800
O4 S4 1.548(9)
S4 C7 1.73(3)
S4 C8 1.737(15)
C7 H7 0.9800
C7 H7A 0.9800
C7 H7B 0.9800
C8 H8 0.9800
C8 H8A 0.9800
C8 H8B 0.9800
O5 S5 1.568(10)
S5 C9 1.772(16)
S5 C10 1.779(18)
C9 H9 0.9800
C9 H9A 0.9800
C9 H9B 0.9800
C10 H10 0.9800
C10 H10A 0.9800
C10 H10B 0.9800
B1 C23 1.673(6)
B1 C17 1.689(6)
B1 C29 1.692(7)
B1 C11 1.695(7)
C11 C12 1.3900
C11 C16 1.3900
C12 C13 1.3900
C12 H12 0.9500
C13 C14 1.3900
C13 H13 0.9500
C14 C15 1.3900
C14 H14 0.9500
C15 C16 1.3900
C15 H15 0.9500
C16 H16 0.9500
C17 C18 1.3900
C17 C22 1.3900
C18 C19 1.3900
C18 H18 0.9500
C19 C20 1.3900
C19 H19 0.9500
C20 C21 1.3900
C20 H20 0.9500
C21 C22 1.3900
C21 H21 0.9500
C22 H22 0.9500
C23 C24 1.3900
C23 C28 1.3900
C24 C25 1.3900
C24 H24 0.9500
C25 C26 1.3900
C25 H25 0.9500
C26 C27 1.3900
C26 H26 0.9500
C27 C28 1.3900
C27 H27 0.9500
C28 H28 0.9500
C29 C30 1.3900
C29 C34 1.3900
C30 C31 1.3900
C30 H30 0.9500
C31 C32 1.3900
C31 H31 0.9500
C32 C33 1.3900
C32 H32 0.9500
C33 C34 1.3900
C33 H33 0.9500
C34 H34 0.9500

loop_
_geom_torsion_atom_site_label_1
_geom_torsion_atom_site_label_2
_geom_torsion_atom_site_label_3
_geom_torsion_atom_site_label_4
_geom_torsion
Fe1 O1 S1 C2 -161.3(7)
Fe1 O1 S1 C1 98.8(8)
Fe1 O2 S2 C4 144.7(7)
Fe1 O2 S2 C3 -112.9(8)
Fe1 O3 S3 C6 159.3(15)
Fe1 O3 S3 C5 -108.8(15)
Fe1 O4 S4 C7 -118.4(13)
Fe1 O4 S4 C8 135.9(9)
Fe1 O5 S5 C9 -84.0(10)
Fe1 O5 S5 C10 176.7(10)
C23 B1 C11 C12 -177.4(3)
C17 B1 C11 C12 -55.3(4)
C29 B1 C11 C12 63.4(4)
C23 B1 C11 C16 4.3(5)
C17 B1 C11 C16 126.4(3)
C29 B1 C11 C16 -114.9(4)
C16 C11 C12 C13 0.0
B1 C11 C12 C13 -178.4(3)
C11 C12 C13 C14 0.0
C12 C13 C14 C15 0.0
C13 C14 C15 C16 0.0
C14 C15 C16 C11 0.0
C12 C11 C16 C15 0.0
B1 C11 C16 C15 178.2(4)
C23 B1 C17 C18 -115.0(4)
C29 B1 C17 C18 3.4(5)
C11 B1 C17 C18 123.3(3)
C23 B1 C17 C22 66.7(5)
C29 B1 C17 C22 -174.8(3)
C11 B1 C17 C22 -54.9(4)
C22 C17 C18 C19 0.0
B1 C17 C18 C19 -178.2(4)
C17 C18 C19 C20 0.0
C18 C19 C20 C21 0.0
C19 C20 C21 C22 0.0
C20 C21 C22 C17 0.0
C18 C17 C22 C21 0.0
B1 C17 C22 C21 178.3(3)
C17 B1 C23 C24 -5.9(6)
C29 B1 C23 C24 -125.9(3)
C11 B1 C23 C24 112.3(4)
C17 B1 C23 C28 178.2(3)
C29 B1 C23 C28 58.3(4)
C11 B1 C23 C28 -63.5(4)
C28 C23 C24 C25 0.0
B1 C23 C24 C25 -175.7(4)
C23 C24 C25 C26 0.0
C24 C25 C26 C27 0.0
C25 C26 C27 C28 0.0
C26 C27 C28 C23 0.0
C24 C23 C28 C27 0.0
B1 C23 C28 C27 176.0(4)
C23 B1 C29 C30 56.5(4)
C17 B1 C29 C30 -65.2(4)
C11 B1 C29 C30 178.4(3)
C23 B1 C29 C34 -128.3(3)
C17 B1 C29 C34 110.0(4)
C11 B1 C29 C34 -6.4(5)
C34 C29 C30 C31 0.0
B1 C29 C30 C31 175.4(3)
C29 C30 C31 C32 0.0
C30 C31 C32 C33 0.0
C31 C32 C33 C34 0.0
C32 C33 C34 C29 0.0
C30 C29 C34 C33 0.0
B1 C29 C34 C33 -175.1(4)
